data_7012294
loop_
_publ_author_name
'Gibson, Vernon C.'
'Marshall, Edward L.'
'Navarro-Llobet, Diana'
'White, Andrew J. P.'
'Williams, David J.'

_publ_section_title
;
 A well-defined iron(ii) alkoxide initiator for the controlled
 polymerisation of lactide
;
_journal_issue 23
_journal_name_full 'Journal of the Chemical Society, Dalton Transactions'
_journal_page_first 4321
_journal_paper_doi 10.1039/b209703f
_journal_year 2002
_chemical_formula_sum 'C39 H62 Fe N2 O'
_chemical_formula_weight 630.76
_chemical_name_systematic
; 
? 
;
_space_group_IT_number 14
_symmetry_cell_setting monoclinic
_symmetry_space_group_name_Hall '-P 2yn'
_symmetry_space_group_name_H-M 'P 1 21/n 1'
_atom_sites_solution_hydrogens geom
_atom_sites_solution_primary direct
_atom_sites_solution_secondary difmap
_audit_creation_method SHELXL
_cell_angle_alpha 90.00
_cell_angle_beta 96.914(6)
_cell_angle_gamma 90.00
_cell_formula_units_Z 4
_cell_length_a 9.7831(7)
_cell_length_b 17.927(2)
_cell_length_c 21.781(2)
_cell_measurement_reflns_used 24
_cell_measurement_temperature 203(2)
_cell_measurement_theta_max 24.90
_cell_measurement_theta_min 11.04
_cell_volume 3792.2(6)
_computing_cell_refinement 'Siemens XSCANS'
_computing_data_collection 'Siemens XSCANS'
_computing_data_reduction 'Siemens SHELXTL'
_computing_molecular_graphics 'Siemens SHELXTL'
_computing_publication_material 'Siemens SHELXTL'
_computing_structure_refinement 'SHELXL-93 (Sheldrick, 1993)'
_computing_structure_solution 'SHELXS-86 (Sheldrick, 1990)'
_diffrn_ambient_temperature 203(2)
_diffrn_measurement_device 'Siemens P4'
_diffrn_measurement_method '\w scans'
_diffrn_radiation_monochromator graphite
_diffrn_radiation_source 'fine-focus sealed tube'
_diffrn_radiation_type CuK\a
_diffrn_radiation_wavelength 1.54178
_diffrn_reflns_av_R_equivalents 0.0418
_diffrn_reflns_av_sigmaI/netI 0.0842
_diffrn_reflns_limit_h_max 10
_diffrn_reflns_limit_h_min 0
_diffrn_reflns_limit_k_max 0
_diffrn_reflns_limit_k_min -20
_diffrn_reflns_limit_l_max 24
_diffrn_reflns_limit_l_min -24
_diffrn_reflns_number 5926
_diffrn_reflns_theta_max 59.99
_diffrn_reflns_theta_min 3.20
_diffrn_standards_interval_count 97
_diffrn_standards_number 3
_exptl_absorpt_coefficient_mu 3.396
_exptl_absorpt_correction_T_max 0.7457
_exptl_absorpt_correction_T_min 0.3091
_exptl_absorpt_correction_type empirical
_exptl_crystal_colour Orange
_exptl_crystal_density_diffrn 1.105
_exptl_crystal_description plates
_exptl_crystal_F_000 1376
_exptl_crystal_size_max 0.37
_exptl_crystal_size_mid 0.27
_exptl_crystal_size_min 0.10
_refine_diff_density_max 0.317
_refine_diff_density_min -0.265
_refine_diff_density_rms 0.051
_refine_ls_extinction_coef 0.00002(6)
_refine_ls_extinction_expression Fc^*^=kFc[1+0.001xFc^2^\l^3^/sin(2\q)]^-1/4^
_refine_ls_extinction_method SHELXL
_refine_ls_goodness_of_fit_all 1.028
_refine_ls_goodness_of_fit_obs 1.104
_refine_ls_matrix_type full
_refine_ls_number_parameters 407
_refine_ls_number_reflns 4941
_refine_ls_number_restraints 7
_refine_ls_restrained_S_all 1.101
_refine_ls_restrained_S_obs 1.105
_refine_ls_R_factor_all 0.1096
_refine_ls_R_factor_obs 0.0556
_refine_ls_shift/esd_max 0.000
_refine_ls_shift/esd_mean 0.000
_refine_ls_structure_factor_coef Fsqd
_refine_ls_weighting_details 'w=1/[\s^2^(Fo^2^)+(0.0629P)^2^+0.0000P] where P=(Fo^2^+2Fc^2^)/3'
_refine_ls_weighting_scheme calc
_refine_ls_wR_factor_all 0.1519
_refine_ls_wR_factor_obs 0.1188
_reflns_number_observed 3501
_reflns_number_total 5553
_reflns_observed_criterion >2sigma(I)
_cod_data_source_file b209703f.txt
_cod_data_source_block Compound_1
_cod_depositor_comments
;
The following automatic conversions were performed:
'_symmetry_cell_setting' value 'Monoclinic' changed to 'monoclinic'
according to '/home/saulius/struct/CIF-dictionaries/cif_core.dic'
dictionary named 'cif_core.dic' version 2.4.1 from
2010-06-29.

'_exptl_absorpt_correction_type' value 'Empirical' changed to
'empirical' according to
'/home/saulius/struct/CIF-dictionaries/cif_core.dic' dictionary named
'cif_core.dic' version 2.4.1 from 2010-06-29.

Automatic conversion script
Id: cif_fix_enum 1527 2010-12-29 10:47:43Z saulius 

The following automatic conversions were performed:

'_refine_ls_weighting_scheme' value 'calc
w=1/[\s^2^(Fo^2^)+(0.0629P)^2^+0.0000P] where P=(Fo^2^+2Fc^2^)/3' was
changed to 'calc'. New tag '_refine_ls_weighting_details' was
created. The value of the new tag was set to
'w=1/[\s^2^(Fo^2^)+(0.0629P)^2^+0.0000P] where P=(Fo^2^+2Fc^2^)/3'.

Automatic conversion script
Id: cif_fix_values 3143 2015-03-26 13:38:13Z robertas 
;
_cod_original_cell_volume 3792.2(5)
_cod_original_sg_symbol_H-M P2(1)/n
_cod_database_code 7012294

loop_
_symmetry_equiv_pos_as_xyz
'x, y, z'
'-x+1/2, y+1/2, -z+1/2'
'-x, -y, -z'
'x-1/2, -y-1/2, z-1/2'

loop_
_atom_site_aniso_label
_atom_site_aniso_U_11
_atom_site_aniso_U_22
_atom_site_aniso_U_33
_atom_site_aniso_U_23
_atom_site_aniso_U_13
_atom_site_aniso_U_12
Fe 0.0310(3) 0.0289(3) 0.0296(3) 0.0004(3) 0.0019(2) 0.0031(3)
N1 0.027(2) 0.029(2) 0.0302(14) -0.0013(13) 0.0050(13) 0.0020(15)
C1 0.033(3) 0.038(2) 0.028(2) 0.003(2) 0.013(2) -0.002(2)
C2 0.038(3) 0.030(2) 0.033(2) 0.002(2) 0.004(2) 0.008(2)
N3 0.034(2) 0.031(2) 0.027(2) -0.0026(13) 0.0049(15) 0.0014(14)
C3 0.037(3) 0.031(2) 0.029(2) 0.001(2) 0.008(2) 0.003(2)
C4 0.038(3) 0.046(2) 0.031(2) 0.001(2) 0.002(2) 0.002(2)
C5 0.062(3) 0.048(2) 0.043(2) -0.003(2) -0.017(2) 0.007(3)
C6 0.041(3) 0.066(3) 0.057(3) -0.001(2) -0.005(2) 0.015(3)
C7 0.077(4) 0.058(3) 0.036(2) 0.012(2) -0.004(3) -0.010(3)
C8 0.047(3) 0.033(2) 0.033(2) -0.002(2) 0.006(2) 0.005(2)
C9 0.076(4) 0.033(2) 0.047(3) -0.004(2) -0.005(3) 0.002(2)
C10 0.070(4) 0.044(3) 0.069(3) -0.008(2) 0.010(3) 0.023(3)
C11 0.083(4) 0.040(2) 0.054(3) 0.006(2) 0.007(3) -0.012(3)
C12 0.030(2) 0.033(2) 0.027(2) 0.000(2) 0.001(2) 0.004(2)
C13 0.035(3) 0.045(2) 0.030(2) -0.007(2) 0.002(2) 0.008(2)
C14 0.043(3) 0.052(3) 0.040(2) -0.012(2) 0.005(2) 0.013(2)
C15 0.052(3) 0.035(2) 0.050(3) -0.009(2) -0.006(2) 0.009(2)
C16 0.042(3) 0.033(2) 0.056(3) -0.002(2) 0.002(2) -0.002(2)
C17 0.031(2) 0.035(2) 0.038(2) -0.002(2) -0.001(2) 0.000(2)
C18 0.037(3) 0.053(3) 0.044(2) -0.007(2) 0.016(2) 0.000(2)
C19 0.043(4) 0.100(5) 0.089(4) 0.009(4) 0.007(3) -0.016(3)
C20 0.081(5) 0.096(5) 0.047(3) -0.002(3) 0.031(3) -0.008(4)
C21 0.033(3) 0.045(2) 0.049(2) 0.006(2) 0.012(2) -0.004(2)
C22 0.034(3) 0.104(5) 0.082(4) -0.007(4) 0.006(3) -0.006(3)
C23 0.045(3) 0.103(4) 0.049(3) 0.005(3) 0.012(2) 0.007(3)
C24 0.039(3) 0.026(2) 0.027(2) -0.0015(15) 0.003(2) -0.006(2)
C25 0.043(3) 0.042(2) 0.030(2) 0.001(2) 0.006(2) -0.001(2)
C26 0.071(4) 0.054(3) 0.028(2) 0.003(2) 0.008(2) -0.001(3)
C27 0.067(4) 0.066(3) 0.038(3) 0.003(2) -0.013(3) -0.011(3)
C28 0.038(3) 0.050(3) 0.059(3) 0.004(2) -0.008(2) -0.011(2)
C29 0.035(3) 0.031(2) 0.042(2) 0.002(2) 0.003(2) -0.008(2)
C30 0.044(3) 0.051(3) 0.041(2) -0.001(2) 0.017(2) 0.001(2)
C31 0.058(4) 0.056(3) 0.097(4) -0.012(3) 0.032(3) -0.010(3)
C32 0.070(4) 0.068(3) 0.072(4) -0.010(3) 0.034(3) 0.004(3)
C33 0.035(3) 0.055(3) 0.057(3) -0.008(2) 0.012(2) -0.005(2)
C34 0.112(15) 0.087(11) 0.052(9) 0.017(8) 0.021(9) 0.037(10)
C35 0.055(10) 0.077(12) 0.082(11) 0.004(9) 0.029(8) 0.035(9)
C34' 0.125(18) 0.065(8) 0.072(12) 0.019(8) 0.080(12) 0.009(10)
C35' 0.090(14) 0.042(7) 0.094(14) -0.002(7) 0.045(10) -0.004(7)
O36 0.066(3) 0.041(2) 0.068(2) 0.009(2) -0.018(2) 0.006(2)
C37 0.034(3) 0.044(2) 0.045(2) 0.014(2) 0.002(2) 0.009(2)
C38 0.105(6) 0.054(3) 0.066(3) -0.006(3) 0.012(4) 0.019(3)
C39 0.067(4) 0.099(5) 0.064(4) 0.023(3) 0.014(3) 0.012(4)
C40 0.046(4) 0.085(4) 0.104(5) 0.032(4) -0.004(3) 0.011(3)

loop_
_atom_site_label
_atom_site_type_symbol
_atom_site_fract_x
_atom_site_fract_y
_atom_site_fract_z
_atom_site_U_iso_or_equiv
_atom_site_thermal_displace_type
_atom_site_occupancy
_atom_site_calc_flag
_atom_site_refinement_flags
_atom_site_disorder_group
Fe Fe 0.42942(7) 0.75413(4) 0.63309(3) 0.0300(2) Uani 1 d . .
N1 N 0.2973(3) 0.7591(2) 0.55774(13) 0.0287(7) Uani 1 d . .
C1 C 0.2355(5) 0.8216(2) 0.5349(2) 0.0320(9) Uani 1 d . .
C2 C 0.2642(5) 0.8903(2) 0.5635(2) 0.0336(10) Uani 1 d . .
H2A H 0.2162(5) 0.9302(2) 0.5429(2) 0.040 Uiso 1 calc R .
N3 N 0.4244(4) 0.8627(2) 0.65237(14) 0.0308(8) Uani 1 d . .
C3 C 0.3506(4) 0.9124(2) 0.6172(2) 0.0322(10) Uani 1 d . .
C4 C 0.1288(5) 0.8265(2) 0.4760(2) 0.0384(10) Uani 1 d . .
C5 C 0.0957(5) 0.7537(3) 0.4399(2) 0.0528(12) Uani 1 d . .
H5A H 0.1794(5) 0.7337(3) 0.4266(2) 0.079 Uiso 1 calc R .
H5B H 0.0295(5) 0.7638(3) 0.4040(2) 0.079 Uiso 1 calc R .
H5C H 0.0573(5) 0.7178(3) 0.4664(2) 0.079 Uiso 1 calc R .
C6 C -0.0065(6) 0.8545(3) 0.4953(2) 0.0557(13) Uani 1 d . .
H6A H -0.0393(6) 0.8195(3) 0.5242(2) 0.084 Uiso 1 calc R .
H6B H -0.0741(6) 0.8589(3) 0.4591(2) 0.084 Uiso 1 calc R .
H6C H 0.0078(6) 0.9029(3) 0.5149(2) 0.084 Uiso 1 calc R .
C7 C 0.1804(6) 0.8819(3) 0.4303(2) 0.0579(15) Uani 1 d . .
H7A H 0.2667(6) 0.8642(3) 0.4179(2) 0.087 Uiso 1 calc R .
H7B H 0.1946(6) 0.9303(3) 0.4499(2) 0.087 Uiso 1 calc R .
H7C H 0.1127(6) 0.8863(3) 0.3941(2) 0.087 Uiso 1 calc R .
C8 C 0.3482(5) 0.9986(2) 0.6285(2) 0.0378(10) Uani 1 d . .
C9 C 0.4428(6) 1.0294(2) 0.6837(2) 0.0530(14) Uani 1 d . .
H9A H 0.4208(6) 1.0059(2) 0.7214(2) 0.079 Uiso 1 calc R .
H9B H 0.4298(6) 1.0829(2) 0.6864(2) 0.079 Uiso 1 calc R .
H9C H 0.5379(6) 1.0189(2) 0.6783(2) 0.079 Uiso 1 calc R .
C10 C 0.2007(6) 1.0219(3) 0.6381(3) 0.0607(15) Uani 1 d . .
H10A H 0.1366(6) 1.0035(3) 0.6040(3) 0.091 Uiso 1 calc R .
H10B H 0.1951(6) 1.0758(3) 0.6398(3) 0.091 Uiso 1 calc R .
H10C H 0.1775(6) 1.0010(3) 0.6766(3) 0.091 Uiso 1 calc R .
C11 C 0.3897(7) 1.0385(3) 0.5710(2) 0.0589(15) Uani 1 d . .
H11A H 0.3324(7) 1.0208(3) 0.5344(2) 0.088 Uiso 1 calc R .
H11B H 0.4855(7) 1.0279(3) 0.5670(2) 0.088 Uiso 1 calc R .
H11C H 0.3774(7) 1.0918(3) 0.5752(2) 0.088 Uiso 1 calc R .
C12 C 0.2913(4) 0.6860(2) 0.5306(2) 0.0301(9) Uani 1 d . .
C13 C 0.3904(5) 0.6660(2) 0.4916(2) 0.0367(10) Uani 1 d . .
C14 C 0.3982(5) 0.5930(3) 0.4733(2) 0.0451(11) Uani 1 d . .
H14A H 0.4642(5) 0.5793(3) 0.4473(2) 0.054 Uiso 1 calc R .
C15 C 0.3115(5) 0.5395(2) 0.4920(2) 0.0467(12) Uani 1 d . .
H15A H 0.3194(5) 0.4896(2) 0.4795(2) 0.056 Uiso 1 calc R .
C16 C 0.2122(5) 0.5594(2) 0.5294(2) 0.0438(11) Uani 1 d . .
H16A H 0.1522(5) 0.5227(2) 0.5415(2) 0.053 Uiso 1 calc R .
C17 C 0.1997(5) 0.6327(2) 0.5494(2) 0.0353(10) Uani 1 d . .
C18 C 0.4871(5) 0.7247(3) 0.4694(2) 0.0439(11) Uani 1 d . .
H18A H 0.4555(5) 0.7744(3) 0.4814(2) 0.053 Uiso 1 calc R .
C19 C 0.6342(6) 0.7136(4) 0.5001(3) 0.077(2) Uani 1 d . .
H19A H 0.6353(6) 0.7142(4) 0.5447(3) 0.116 Uiso 1 calc R .
H19B H 0.6920(6) 0.7536(4) 0.4877(3) 0.116 Uiso 1 calc R .
H19C H 0.6689(6) 0.6661(4) 0.4874(3) 0.116 Uiso 1 calc R .
C20 C 0.4857(7) 0.7237(4) 0.3991(2) 0.073(2) Uani 1 d . .
H20A H 0.3922(7) 0.7308(4) 0.3795(2) 0.110 Uiso 1 calc R .
H20B H 0.5205(7) 0.6762(4) 0.3864(2) 0.110 Uiso 1 calc R .
H20C H 0.5436(7) 0.7637(4) 0.3868(2) 0.110 Uiso 1 calc R .
C21 C 0.0894(5) 0.6533(3) 0.5892(2) 0.0420(11) Uani 1 d . .
H21A H 0.0777(5) 0.7081(3) 0.5866(2) 0.050 Uiso 1 calc R .
C22 C -0.0505(6) 0.6184(4) 0.5668(3) 0.074(2) Uani 1 d . .
H22A H -0.1171(6) 0.6334(4) 0.5940(3) 0.110 Uiso 1 calc R .
H22B H -0.0422(6) 0.5645(4) 0.5671(3) 0.110 Uiso 1 calc R .
H22C H -0.0808(6) 0.6353(4) 0.5250(3) 0.110 Uiso 1 calc R .
C23 C 0.1300(6) 0.6342(4) 0.6567(2) 0.065(2) Uani 1 d . .
H23A H 0.0563(6) 0.6483(4) 0.6805(2) 0.098 Uiso 1 calc R .
H23B H 0.2132(6) 0.6610(4) 0.6721(2) 0.098 Uiso 1 calc R .
H23C H 0.1465(6) 0.5809(4) 0.6609(2) 0.098 Uiso 1 calc R .
C24 C 0.5031(5) 0.8766(2) 0.7108(2) 0.0309(9) Uani 1 d . .
C25 C 0.4360(5) 0.8777(2) 0.7645(2) 0.0386(10) Uani 1 d . .
C26 C 0.5166(6) 0.8896(3) 0.8210(2) 0.0510(13) Uani 1 d . .
H26A H 0.4740(6) 0.8922(3) 0.8574(2) 0.061 Uiso 1 calc R .
C27 C 0.6571(6) 0.8977(3) 0.8244(2) 0.0587(15) Uani 1 d . .
H27A H 0.7089(6) 0.9078(3) 0.8627(2) 0.070 Uiso 1 calc R .
C28 C 0.7225(5) 0.8911(3) 0.7721(2) 0.0503(13) Uani 1 d . .
H28A H 0.8190(5) 0.8944(3) 0.7754(2) 0.060 Uiso 1 calc R .
C29 C 0.6474(5) 0.8798(2) 0.7147(2) 0.0362(10) Uani 1 d . .
C30 C 0.2839(5) 0.8633(3) 0.7625(2) 0.0444(11) Uani 1 d . .
H30A H 0.2414(5) 0.8700(3) 0.7192(2) 0.053 Uiso 1 calc R .
C31 C 0.2604(7) 0.7824(3) 0.7810(3) 0.069(2) Uani 1 d . .
H31A H 0.1624(7) 0.7732(3) 0.7797(3) 0.103 Uiso 1 calc R .
H31B H 0.3051(7) 0.7737(3) 0.8226(3) 0.103 Uiso 1 calc R .
H31C H 0.2988(7) 0.7490(3) 0.7525(3) 0.103 Uiso 1 calc R .
C32 C 0.2103(7) 0.9154(3) 0.8034(3) 0.068(2) Uani 1 d . .
H32A H 0.1132(7) 0.9027(3) 0.7997(3) 0.102 Uiso 1 calc R .
H32B H 0.2208(7) 0.9666(3) 0.7904(3) 0.102 Uiso 1 calc R .
H32C H 0.2502(7) 0.9098(3) 0.8461(3) 0.102 Uiso 1 calc R .
C33 C 0.7235(5) 0.8687(3) 0.6580(2) 0.0484(12) Uani 1 d D .
H33A H 0.6670(5) 0.8334(3) 0.6307(2) 0.058 Uiso 0.50 calc PR 1
H33 H 0.6526(5) 0.8610(3) 0.6222(2) 0.058 Uiso 0.50 d PR 2
C34 C 0.7428(23) 0.9351(9) 0.6202(7) 0.083(6) Uani 0.50 d PD 1
H34A H 0.6545(23) 0.9591(9) 0.6086(7) 0.124 Uiso 0.50 calc PR 1
H34B H 0.7820(23) 0.9203(9) 0.5833(7) 0.124 Uiso 0.50 calc PR 1
H34C H 0.8045(23) 0.9697(9) 0.6439(7) 0.124 Uiso 0.50 calc PR 1
C35 C 0.8598(17) 0.8296(9) 0.6772(9) 0.070(5) Uani 0.50 d PD 1
H35A H 0.8445(17) 0.7861(9) 0.7019(9) 0.104 Uiso 0.50 calc PR 1
H35B H 0.9222(17) 0.8636(9) 0.7012(9) 0.104 Uiso 0.50 calc PR 1
H35C H 0.8998(17) 0.8142(9) 0.6405(9) 0.104 Uiso 0.50 calc PR 1
C34' C 0.7977(21) 0.9423(8) 0.6453(7) 0.082(6) Uani 0.50 d PD 2
H34D H 0.7329(21) 0.9834(8) 0.6442(7) 0.123 Uiso 0.50 calc PR 2
H34E H 0.8340(21) 0.9389(8) 0.6059(7) 0.123 Uiso 0.50 calc PR 2
H34F H 0.8727(21) 0.9508(8) 0.6779(7) 0.123 Uiso 0.50 calc PR 2
C35' C 0.8233(19) 0.8063(7) 0.6597(10) 0.073(6) Uani 0.50 d PD 2
H35D H 0.8642(19) 0.8053(7) 0.6213(10) 0.109 Uiso 0.50 calc PR 2
H35E H 0.7761(19) 0.7596(7) 0.6648(10) 0.109 Uiso 0.50 calc PR 2
H35F H 0.8949(19) 0.8134(7) 0.6941(10) 0.109 Uiso 0.50 calc PR 2
O36 O 0.5448(4) 0.6938(2) 0.6794(2) 0.0604(10) Uani 1 d . .
C37 C 0.5841(5) 0.6229(3) 0.6998(2) 0.0407(11) Uani 1 d . .
C38 C 0.5551(8) 0.5681(3) 0.6468(3) 0.075(2) Uani 1 d . .
H38A H 0.4577(8) 0.5691(3) 0.6316(3) 0.113 Uiso 1 calc R .
H38B H 0.5808(8) 0.5183(3) 0.6611(3) 0.113 Uiso 1 calc R .
H38C H 0.6081(8) 0.5819(3) 0.6137(3) 0.113 Uiso 1 calc R .
C39 C 0.5004(7) 0.6005(4) 0.7507(3) 0.076(2) Uani 1 d . .
H39A H 0.4033(7) 0.6006(4) 0.7349(3) 0.114 Uiso 1 calc R .
H39B H 0.5167(7) 0.6356(4) 0.7846(3) 0.114 Uiso 1 calc R .
H39C H 0.5272(7) 0.5509(4) 0.7652(3) 0.114 Uiso 1 calc R .
C40 C 0.7346(6) 0.6226(4) 0.7244(3) 0.079(2) Uani 1 d . .
H40A H 0.7885(6) 0.6369(4) 0.6917(3) 0.119 Uiso 1 calc R .
H40B H 0.7614(6) 0.5730(4) 0.7389(3) 0.119 Uiso 1 calc R .
H40C H 0.7509(6) 0.6577(4) 0.7583(3) 0.119 Uiso 1 calc R .

loop_
_atom_type_symbol
_atom_type_description
_atom_type_scat_dispersion_real
_atom_type_scat_dispersion_imag
_atom_type_scat_source
C C 0.0181 0.0091 'International Tables Vol C Tables 4.2.6.8 and 6.1.1.4'
H H 0.0000 0.0000 'International Tables Vol C Tables 4.2.6.8 and 6.1.1.4'
N N 0.0311 0.0180 'International Tables Vol C Tables 4.2.6.8 and 6.1.1.4'
O O 0.0492 0.0322 'International Tables Vol C Tables 4.2.6.8 and 6.1.1.4'
Fe Fe -1.1336 3.1974 'International Tables Vol C Tables 4.2.6.8 and 6.1.1.4'

loop_
_geom_angle_atom_site_label_1
_geom_angle_atom_site_label_2
_geom_angle_atom_site_label_3
_geom_angle
_geom_angle_site_symmetry_1
_geom_angle_site_symmetry_3
_geom_angle_publ_flag
O36 Fe N1 143.8(2) . . ?
O36 Fe N3 120.17(15) . . ?
N1 Fe N3 95.79(13) . . ?
C1 N1 C12 128.0(3) . . ?
C1 N1 Fe 124.8(3) . . ?
C12 N1 Fe 107.0(2) . . ?
N1 C1 C2 121.0(4) . . ?
N1 C1 C4 125.6(4) . . ?
C2 C1 C4 113.5(4) . . ?
C1 C2 C3 133.3(4) . . ?
C3 N3 C24 126.4(3) . . ?
C3 N3 Fe 124.0(3) . . ?
C24 N3 Fe 109.5(2) . . ?
N3 C3 C2 121.1(4) . . ?
N3 C3 C8 126.0(3) . . ?
C2 C3 C8 112.8(3) . . ?
C6 C4 C7 109.3(4) . . ?
C6 C4 C5 106.5(4) . . ?
C7 C4 C5 106.5(4) . . ?
C6 C4 C1 108.1(4) . . ?
C7 C4 C1 109.3(4) . . ?
C5 C4 C1 116.9(4) . . ?
C9 C8 C11 106.1(4) . . ?
C9 C8 C10 106.5(4) . . ?
C11 C8 C10 109.2(4) . . ?
C9 C8 C3 117.5(3) . . ?
C11 C8 C3 108.7(4) . . ?
C10 C8 C3 108.7(4) . . ?
C17 C12 C13 120.8(4) . . ?
C17 C12 N1 119.9(4) . . ?
C13 C12 N1 118.8(4) . . ?
C14 C13 C12 118.9(4) . . ?
C14 C13 C18 120.3(4) . . ?
C12 C13 C18 120.8(4) . . ?
C15 C14 C13 121.4(5) . . ?
C14 C15 C16 119.7(4) . . ?
C15 C16 C17 121.3(5) . . ?
C16 C17 C12 117.9(4) . . ?
C16 C17 C21 120.3(4) . . ?
C12 C17 C21 121.8(4) . . ?
C19 C18 C20 109.4(5) . . ?
C19 C18 C13 111.0(4) . . ?
C20 C18 C13 112.2(4) . . ?
C17 C21 C23 112.4(4) . . ?
C17 C21 C22 113.0(4) . . ?
C23 C21 C22 109.7(5) . . ?
C29 C24 C25 121.1(4) . . ?
C29 C24 N3 119.3(4) . . ?
C25 C24 N3 119.1(4) . . ?
C26 C25 C24 117.6(5) . . ?
C26 C25 C30 120.2(4) . . ?
C24 C25 C30 122.1(4) . . ?
C27 C26 C25 121.2(5) . . ?
C26 C27 C28 120.5(4) . . ?
C27 C28 C29 120.7(5) . . ?
C28 C29 C24 118.6(5) . . ?
C28 C29 C33 119.4(5) . . ?
C24 C29 C33 122.0(4) . . ?
C25 C30 C32 114.3(4) . . ?
C25 C30 C31 109.5(4) . . ?
C32 C30 C31 109.1(4) . . ?
C34 C33 C35 111.0(12) . . ?
C34 C33 C29 116.9(9) . . ?
C35' C33 C29 117.6(10) . . ?
C35 C33 C29 109.6(9) . . ?
C35' C33 C34' 109.0(10) . . ?
C29 C33 C34' 108.5(7) . . ?
C37 O36 Fe 150.3(3) . . ?
O36 C37 C40 109.8(4) . . ?
O36 C37 C39 108.9(5) . . ?
C40 C37 C39 109.4(5) . . ?
O36 C37 C38 109.3(4) . . ?
C40 C37 C38 110.8(5) . . ?
C39 C37 C38 108.6(5) . . ?

loop_
_geom_bond_atom_site_label_1
_geom_bond_atom_site_label_2
_geom_bond_distance
_geom_bond_site_symmetry_2
_geom_bond_publ_flag
Fe O36 1.786(3) . ?
Fe N1 1.965(3) . ?
Fe N3 1.993(3) . ?
N1 C1 1.340(5) . ?
N1 C12 1.436(5) . ?
C1 C2 1.394(6) . ?
C1 C4 1.556(5) . ?
C2 C3 1.414(6) . ?
N3 C3 1.330(5) . ?
N3 C24 1.429(5) . ?
C3 C8 1.564(5) . ?
C4 C6 1.521(7) . ?
C4 C7 1.535(6) . ?
C4 C5 1.537(6) . ?
C8 C9 1.529(6) . ?
C8 C11 1.539(6) . ?
C8 C10 1.541(7) . ?
C12 C17 1.403(6) . ?
C12 C13 1.410(6) . ?
C13 C14 1.374(6) . ?
C13 C18 1.532(7) . ?
C14 C15 1.374(7) . ?
C15 C16 1.387(7) . ?
C16 C17 1.394(6) . ?
C17 C21 1.509(7) . ?
C18 C19 1.525(7) . ?
C18 C20 1.529(7) . ?
C21 C23 1.516(6) . ?
C21 C22 1.529(7) . ?
C24 C29 1.405(7) . ?
C24 C25 1.408(6) . ?
C25 C26 1.396(6) . ?
C25 C30 1.505(7) . ?
C26 C27 1.376(8) . ?
C27 C28 1.376(8) . ?
C28 C29 1.388(6) . ?
C29 C33 1.528(7) . ?
C30 C32 1.529(7) . ?
C30 C31 1.531(7) . ?
C33 C34 1.473(15) . ?
C33 C35' 1.48(2) . ?
C33 C35 1.520(14) . ?
C33 C34' 1.548(14) . ?
O36 C37 1.386(5) . ?
C37 C40 1.505(7) . ?
C37 C39 1.510(8) . ?
C37 C38 1.516(7) . ?
